data_7221870
loop_
_publ_author_name
'Naveen, Kanagaraj'
'Avanashiappan, Nandakumar'
'Paramasivan Thirumalai, Perumal'

_publ_section_title
;
 Synthesis of tetra-substituted olefins via annulation by Pd-catalyzed
 carbopalladation/C-H activation and solid state fluorescence properties
;
_journal_name_full 'RSC Adv.'
_journal_paper_doi 10.1039/C5RA14621F
_journal_year 2015
_chemical_formula_moiety 'C39 H39 N O2'
_chemical_formula_sum 'C39 H39 N O2'
_chemical_formula_weight 553.71
_chemical_name_systematic
;
 ?
;
_space_group_IT_number 2
_symmetry_cell_setting triclinic
_symmetry_space_group_name_Hall '-P 1'
_symmetry_space_group_name_H-M 'P -1'
_atom_sites_solution_hydrogens geom
_atom_sites_solution_primary direct
_atom_sites_solution_secondary difmap
_audit_creation_method SHELXL-97
_audit_update_record
;
2014-04-20 deposited with the CCDC.
2015-08-24 downloaded from the CCDC.
;
_cell_angle_alpha 97.221(4)
_cell_angle_beta 111.326(4)
_cell_angle_gamma 102.377(4)
_cell_formula_units_Z 2
_cell_length_a 10.6305(6)
_cell_length_b 11.4052(7)
_cell_length_c 14.0678(9)
_cell_measurement_temperature 293(2)
_cell_volume 1512.53(17)
_computing_structure_refinement 'SHELXL-97 (Sheldrick, 1997)'
_diffrn_ambient_temperature 293(2)
_diffrn_measured_fraction_theta_full 0.971
_diffrn_measured_fraction_theta_max 0.971
_diffrn_radiation_monochromator graphite
_diffrn_radiation_source 'fine-focus sealed tube'
_diffrn_radiation_type MoK\a
_diffrn_radiation_wavelength 0.71073
_diffrn_reflns_av_R_equivalents 0.0598
_diffrn_reflns_av_sigmaI/netI 0.0587
_diffrn_reflns_limit_h_max 13
_diffrn_reflns_limit_h_min -13
_diffrn_reflns_limit_k_max 13
_diffrn_reflns_limit_k_min -14
_diffrn_reflns_limit_l_max 16
_diffrn_reflns_limit_l_min -17
_diffrn_reflns_number 21810
_diffrn_reflns_theta_full 26.82
_diffrn_reflns_theta_max 26.82
_diffrn_reflns_theta_min 1.59
_exptl_absorpt_coefficient_mu 0.074
_exptl_absorpt_correction_T_max 0.9854
_exptl_absorpt_correction_T_min 0.9782
_exptl_crystal_density_diffrn 1.216
_exptl_crystal_density_method 'not measured'
_exptl_crystal_F_000 592
_exptl_crystal_size_max 0.30
_exptl_crystal_size_mid 0.25
_exptl_crystal_size_min 0.20
_refine_diff_density_max 0.238
_refine_diff_density_min -0.173
_refine_diff_density_rms 0.048
_refine_ls_extinction_method none
_refine_ls_goodness_of_fit_ref 0.987
_refine_ls_hydrogen_treatment mixed
_refine_ls_matrix_type full
_refine_ls_number_parameters 382
_refine_ls_number_reflns 6299
_refine_ls_number_restraints 0
_refine_ls_restrained_S_all 0.987
_refine_ls_R_factor_all 0.1180
_refine_ls_R_factor_gt 0.0554
_refine_ls_shift/su_max 0.009
_refine_ls_shift/su_mean 0.000
_refine_ls_structure_factor_coef Fsqd
_refine_ls_weighting_details 'calc w=1/[\s^2^(Fo^2^)+(0.0949P)^2^+0.0000P] where P=(Fo^2^+2Fc^2^)/3'
_refine_ls_weighting_scheme calc
_refine_ls_wR_factor_gt 0.1380
_refine_ls_wR_factor_ref 0.1787
_reflns_number_gt 3247
_reflns_number_total 6299
_reflns_threshold_expression >2sigma(I)
_cod_data_source_file c5ra14621f2.cif
_cod_data_source_block fin
_cod_original_cell_volume 1512.53(16)
_cod_database_code 7221870

loop_
_symmetry_equiv_pos_as_xyz
'x, y, z'
'-x, -y, -z'

loop_
_atom_site_label
_atom_site_type_symbol
_atom_site_fract_x
_atom_site_fract_y
_atom_site_fract_z
_atom_site_U_iso_or_equiv
_atom_site_adp_type
_atom_site_occupancy
_atom_site_symmetry_multiplicity
_atom_site_calc_flag
_atom_site_refinement_flags
C1 C 0.5631(2) 0.49763(17) 0.24680(17) 0.0542(5) Uani 1 1 d .
H1 H 0.6492 0.5383 0.3096 0.065 Uiso 1 1 calc R
C2 C 0.6011(2) 0.44197(19) 0.15778(18) 0.0624(6) Uani 1 1 d .
H2 H 0.6151 0.4972 0.1123 0.075 Uiso 1 1 calc R
C3 C 0.7254(2) 0.3914(2) 0.2095(2) 0.0841(8) Uani 1 1 d .
H3A H 0.7999 0.4527 0.2684 0.101 Uiso 1 1 calc R
H3B H 0.7631 0.3651 0.1598 0.101 Uiso 1 1 calc R
C4 C 0.6600(3) 0.2809(2) 0.2462(2) 0.0888(8) Uani 1 1 d .
H4A H 0.6764 0.2059 0.2188 0.107 Uiso 1 1 calc R
H4B H 0.6978 0.2958 0.3220 0.107 Uiso 1 1 calc R
C5 C 0.5026(3) 0.27317(19) 0.2003(2) 0.0706(7) Uani 1 1 d .
H5 H 0.4395 0.1915 0.1890 0.085 Uiso 1 1 calc R
C6 C 0.4793(2) 0.37799(18) 0.26565(18) 0.0625(6) Uani 1 1 d .
H6 H 0.5128 0.3755 0.3399 0.075 Uiso 1 1 calc R
C7 C 0.4839(2) 0.32157(19) 0.10160(19) 0.0694(7) Uani 1 1 d .
H7A H 0.3920 0.3346 0.0688 0.083 Uiso 1 1 calc R
H7B H 0.5029 0.2701 0.0511 0.083 Uiso 1 1 calc R
C8 C 0.3305(2) 0.38521(19) 0.22205(17) 0.0590(6) Uani 1 1 d .
C9 C 0.2085(3) 0.2934(2) 0.2027(2) 0.0797(8) Uani 1 1 d .
H9 H 0.2143 0.2199 0.2235 0.096 Uiso 1 1 calc R
C10 C 0.0796(3) 0.3127(3) 0.1523(2) 0.0907(9) Uani 1 1 d .
H10 H -0.0022 0.2524 0.1404 0.109 Uiso 1 1 calc R
C11 C 0.0709(3) 0.4204(2) 0.1196(2) 0.0813(8) Uani 1 1 d .
H11 H -0.0171 0.4310 0.0838 0.098 Uiso 1 1 calc R
C12 C 0.1903(2) 0.5129(2) 0.13878(18) 0.0642(6) Uani 1 1 d .
H12 H 0.1832 0.5849 0.1155 0.077 Uiso 1 1 calc R
C13 C 0.3218(2) 0.49696(18) 0.19361(16) 0.0517(5) Uani 1 1 d .
C14 C 0.4657(2) 0.57978(17) 0.22668(15) 0.0478(5) Uani 1 1 d .
C15 C 0.50294(19) 0.70428(17) 0.25297(15) 0.0470(5) Uani 1 1 d .
C16 C 0.6469(2) 0.78668(17) 0.28611(16) 0.0498(5) Uani 1 1 d .
C17 C 0.7460(2) 0.75355(18) 0.25145(17) 0.0550(5) Uani 1 1 d .
H17 H 0.7230 0.6748 0.2112 0.066 Uiso 1 1 calc R
C18 C 0.8750(2) 0.83341(19) 0.27504(17) 0.0557(6) Uani 1 1 d .
C19 C 0.9119(2) 0.95227(19) 0.33606(17) 0.0570(6) Uani 1 1 d .
C20 C 0.8168(2) 0.98626(18) 0.37026(17) 0.0590(6) Uani 1 1 d .
H20 H 0.8411 1.0649 0.4112 0.071 Uiso 1 1 calc R
C21 C 0.6841(2) 0.90565(17) 0.34520(17) 0.0540(5) Uani 1 1 d .
C22 C 0.9335(3) 0.6965(2) 0.1671(2) 0.0835(8) Uani 1 1 d .
H22A H 0.9196 0.6289 0.2001 0.125 Uiso 1 1 calc R
H22B H 1.0066 0.6942 0.1427 0.125 Uiso 1 1 calc R
H22C H 0.8477 0.6902 0.1089 0.125 Uiso 1 1 calc R
C23 C 1.0769(3) 1.1507(2) 0.4051(2) 0.0868(8) Uani 1 1 d .
H23A H 1.0082 1.1874 0.3646 0.130 Uiso 1 1 calc R
H23B H 1.1682 1.1933 0.4102 0.130 Uiso 1 1 calc R
H23C H 1.0776 1.1565 0.4740 0.130 Uiso 1 1 calc R
C24 C 0.5812(2) 0.95334(18) 0.37888(18) 0.0622(6) Uani 1 1 d .
H24A H 0.6291 0.9951 0.4522 0.075 Uiso 1 1 calc R
H24B H 0.5528 1.0138 0.3393 0.075 Uiso 1 1 calc R
C25 C 0.4823(2) 0.7945(2) 0.45093(17) 0.0624(6) Uani 1 1 d .
H25A H 0.5199 0.8544 0.5168 0.075 Uiso 1 1 calc R
H25B H 0.5530 0.7528 0.4514 0.075 Uiso 1 1 calc R
C26 C 0.3525(2) 0.70164(19) 0.44258(16) 0.0553(5) Uani 1 1 d .
C27 C 0.2306(2) 0.7331(2) 0.43178(17) 0.0638(6) Uani 1 1 d .
H27 H 0.2272 0.8134 0.4286 0.077 Uiso 1 1 calc R
C28 C 0.1137(3) 0.6463(3) 0.4256(2) 0.0812(8) Uani 1 1 d .
H28 H 0.0317 0.6681 0.4181 0.097 Uiso 1 1 calc R
C29 C 0.1185(3) 0.5270(3) 0.4306(2) 0.0924(9) Uani 1 1 d .
H29 H 0.0403 0.4685 0.4273 0.111 Uiso 1 1 calc R
C30 C 0.2383(4) 0.4955(3) 0.4404(2) 0.0927(9) Uani 1 1 d .
H30 H 0.2419 0.4153 0.4435 0.111 Uiso 1 1 calc R
C31 C 0.3541(3) 0.5822(2) 0.44576(18) 0.0729(7) Uani 1 1 d .
H31 H 0.4351 0.5594 0.4516 0.087 Uiso 1 1 calc R
C32 C 0.3983(2) 0.77305(17) 0.26167(16) 0.0496(5) Uani 1 1 d .
H32 H 0.3152 0.7114 0.2572 0.060 Uiso 1 1 calc R
C33 C 0.3478(2) 0.84176(17) 0.17651(16) 0.0512(5) Uani 1 1 d .
C34 C 0.2498(2) 0.90512(18) 0.17552(18) 0.0611(6) Uani 1 1 d .
H34 H 0.2176 0.9071 0.2287 0.073 Uiso 1 1 calc R
C35 C 0.1996(2) 0.9652(2) 0.0967(2) 0.0699(7) Uani 1 1 d .
H35 H 0.1328 1.0059 0.0975 0.084 Uiso 1 1 calc R
C36 C 0.2453(2) 0.96692(19) 0.01685(19) 0.0660(6) Uani 1 1 d .
C37 C 0.3417(3) 0.9038(2) 0.0186(2) 0.0799(7) Uani 1 1 d .
H37 H 0.3748 0.9028 -0.0342 0.096 Uiso 1 1 calc R
C38 C 0.3912(3) 0.8420(2) 0.09572(19) 0.0720(7) Uani 1 1 d .
H38 H 0.4557 0.7992 0.0931 0.086 Uiso 1 1 calc R
C39 C 0.1924(3) 1.0338(2) -0.0684(2) 0.0982(9) Uani 1 1 d .
H39A H 0.2666 1.0665 -0.0895 0.147 Uiso 1 1 calc R
H39B H 0.1622 1.0999 -0.0428 0.147 Uiso 1 1 calc R
H39C H 0.1146 0.9776 -0.1273 0.147 Uiso 1 1 calc R
N1 N 0.45535(16) 0.85900(14) 0.36501(13) 0.0533(4) Uani 1 1 d .
O1 O 1.04254(15) 1.02528(14) 0.35562(14) 0.0764(5) Uani 1 1 d .
O2 O 0.97276(15) 0.80846(14) 0.24001(13) 0.0707(5) Uani 1 1 d .

loop_
_atom_site_aniso_label
_atom_site_aniso_U_11
_atom_site_aniso_U_22
_atom_site_aniso_U_33
_atom_site_aniso_U_23
_atom_site_aniso_U_13
_atom_site_aniso_U_12
C1 0.0536(12) 0.0490(12) 0.0509(13) 0.0000(9) 0.0166(10) 0.0110(10)
C2 0.0640(14) 0.0577(13) 0.0648(15) 0.0028(11) 0.0279(12) 0.0186(11)
C3 0.0680(16) 0.0728(16) 0.105(2) -0.0007(15) 0.0300(15) 0.0281(14)
C4 0.093(2) 0.0674(16) 0.098(2) 0.0071(15) 0.0253(17) 0.0371(15)
C5 0.0752(17) 0.0474(12) 0.0763(18) -0.0007(12) 0.0220(14) 0.0156(11)
C6 0.0762(16) 0.0485(12) 0.0549(14) 0.0055(10) 0.0228(12) 0.0117(11)
C7 0.0689(15) 0.0643(14) 0.0657(16) -0.0114(12) 0.0249(13) 0.0192(12)
C8 0.0643(15) 0.0484(12) 0.0573(14) -0.0037(10) 0.0287(12) 0.0037(11)
C9 0.088(2) 0.0528(14) 0.096(2) 0.0007(13) 0.0502(17) 0.0008(14)
C10 0.0713(19) 0.0694(18) 0.116(2) -0.0127(16) 0.0472(18) -0.0084(15)
C11 0.0560(15) 0.0785(18) 0.088(2) -0.0159(15) 0.0248(14) 0.0033(13)
C12 0.0552(14) 0.0616(14) 0.0632(15) -0.0095(11) 0.0224(12) 0.0073(12)
C13 0.0514(13) 0.0486(12) 0.0486(13) -0.0048(9) 0.0216(11) 0.0078(10)
C14 0.0488(12) 0.0480(12) 0.0422(12) 0.0006(9) 0.0179(10) 0.0112(10)
C15 0.0464(12) 0.0477(11) 0.0453(12) 0.0012(9) 0.0215(10) 0.0098(9)
C16 0.0477(12) 0.0474(11) 0.0528(13) 0.0042(9) 0.0221(10) 0.0112(10)
C17 0.0518(13) 0.0479(12) 0.0655(15) 0.0074(10) 0.0262(11) 0.0131(10)
C18 0.0497(13) 0.0584(13) 0.0656(15) 0.0159(11) 0.0289(11) 0.0174(11)
C19 0.0483(13) 0.0559(13) 0.0599(14) 0.0103(11) 0.0212(11) 0.0036(11)
C20 0.0578(14) 0.0501(12) 0.0610(14) -0.0010(10) 0.0258(12) 0.0037(11)
C21 0.0497(12) 0.0490(12) 0.0587(14) 0.0025(10) 0.0236(11) 0.0075(10)
C22 0.0798(18) 0.0813(18) 0.108(2) 0.0097(16) 0.0581(17) 0.0305(15)
C23 0.0716(16) 0.0638(16) 0.105(2) 0.0102(15) 0.0328(16) -0.0100(13)
C24 0.0565(13) 0.0515(12) 0.0719(16) -0.0075(11) 0.0316(12) 0.0040(10)
C25 0.0559(13) 0.0741(15) 0.0510(14) -0.0021(11) 0.0211(11) 0.0163(12)
C26 0.0594(14) 0.0598(13) 0.0406(12) 0.0032(10) 0.0178(10) 0.0137(11)
C27 0.0617(15) 0.0656(14) 0.0626(16) 0.0044(11) 0.0293(12) 0.0130(12)
C28 0.0637(16) 0.098(2) 0.0751(19) 0.0068(15) 0.0333(14) 0.0078(15)
C29 0.101(2) 0.082(2) 0.079(2) 0.0143(15) 0.0415(18) -0.0108(18)
C30 0.125(3) 0.0689(18) 0.084(2) 0.0223(15) 0.045(2) 0.0191(19)
C31 0.0876(18) 0.0703(16) 0.0618(16) 0.0144(12) 0.0297(14) 0.0253(14)
C32 0.0485(12) 0.0456(11) 0.0528(13) 0.0012(9) 0.0243(10) 0.0084(9)
C33 0.0501(12) 0.0456(11) 0.0574(14) 0.0046(10) 0.0253(11) 0.0098(10)
C34 0.0631(14) 0.0563(13) 0.0741(17) 0.0117(12) 0.0390(13) 0.0182(12)
C35 0.0632(15) 0.0587(14) 0.0882(19) 0.0142(13) 0.0280(14) 0.0236(12)
C36 0.0631(15) 0.0499(13) 0.0694(17) 0.0110(12) 0.0156(13) 0.0058(11)
C37 0.0950(19) 0.0964(19) 0.0678(17) 0.0271(15) 0.0443(15) 0.0404(17)
C38 0.0852(17) 0.0910(18) 0.0659(16) 0.0240(14) 0.0452(14) 0.0462(15)
C39 0.100(2) 0.0825(18) 0.093(2) 0.0341(16) 0.0163(17) 0.0207(16)
N1 0.0518(10) 0.0507(10) 0.0538(11) -0.0027(8) 0.0264(9) 0.0069(8)
O1 0.0541(10) 0.0726(10) 0.0927(13) 0.0059(9) 0.0337(9) -0.0020(8)
O2 0.0582(9) 0.0707(10) 0.0940(12) 0.0112(9) 0.0441(9) 0.0197(8)

loop_
_atom_type_symbol
_atom_type_description
_atom_type_scat_dispersion_real
_atom_type_scat_dispersion_imag
_atom_type_scat_source
C C 0.0033 0.0016 'International Tables Vol C Tables 4.2.6.8 and 6.1.1.4'
H H 0.0000 0.0000 'International Tables Vol C Tables 4.2.6.8 and 6.1.1.4'
N N 0.0061 0.0033 'International Tables Vol C Tables 4.2.6.8 and 6.1.1.4'
O O 0.0106 0.0060 'International Tables Vol C Tables 4.2.6.8 and 6.1.1.4'

loop_
_geom_angle_atom_site_label_1
_geom_angle_atom_site_label_2
_geom_angle_atom_site_label_3
_geom_angle
C14 C1 C2 120.22(18)
C14 C1 C6 105.28(16)
C2 C1 C6 101.03(15)
C14 C1 H1 109.9
C2 C1 H1 109.9
C6 C1 H1 109.9
C7 C2 C3 100.27(17)
C7 C2 C1 104.05(17)
C3 C2 C1 106.6(2)
C7 C2 H2 114.8
C3 C2 H2 114.8
C1 C2 H2 114.8
C2 C3 C4 103.26(19)
C2 C3 H3A 111.1
C4 C3 H3A 111.1
C2 C3 H3B 111.1
C4 C3 H3B 111.1
H3A C3 H3B 109.1
C5 C4 C3 102.9(2)
C5 C4 H4A 111.2
C3 C4 H4A 111.2
C5 C4 H4B 111.2
C3 C4 H4B 111.2
H4A C4 H4B 109.1
C7 C5 C4 102.7(2)
C7 C5 C6 99.89(17)
C4 C5 C6 108.51(19)
C7 C5 H5 114.7
C4 C5 H5 114.7
C6 C5 H5 114.7
C8 C6 C5 112.85(18)
C8 C6 C1 103.08(16)
C5 C6 C1 103.73(17)
C8 C6 H6 112.2
C5 C6 H6 112.2
C1 C6 H6 112.2
C5 C7 C2 94.81(18)
C5 C7 H7A 112.8
C2 C7 H7A 112.8
C5 C7 H7B 112.8
C2 C7 H7B 112.8
H7A C7 H7B 110.2
C9 C8 C13 120.3(2)
C9 C8 C6 127.7(2)
C13 C8 C6 111.93(17)
C10 C9 C8 119.3(2)
C10 C9 H9 120.3
C8 C9 H9 120.3
C11 C10 C9 120.4(2)
C11 C10 H10 119.8
C9 C10 H10 119.8
C10 C11 C12 121.2(3)
C10 C11 H11 119.4
C12 C11 H11 119.4
C11 C12 C13 119.1(2)
C11 C12 H12 120.4
C13 C12 H12 120.4
C12 C13 C8 119.51(19)
C12 C13 C14 130.98(19)
C8 C13 C14 109.46(18)
C15 C14 C13 125.76(18)
C15 C14 C1 127.15(17)
C13 C14 C1 105.90(16)
C14 C15 C16 125.60(18)
C14 C15 C32 121.13(17)
C16 C15 C32 112.99(16)
C21 C16 C17 117.32(18)
C21 C16 C15 120.19(18)
C17 C16 C15 122.21(18)
C18 C17 C16 122.3(2)
C18 C17 H17 118.9
C16 C17 H17 118.9
O2 C18 C17 124.9(2)
O2 C18 C19 115.32(18)
C17 C18 C19 119.72(19)
O1 C19 C20 125.6(2)
O1 C19 C18 115.57(19)
C20 C19 C18 118.86(18)
C19 C20 C21 121.68(19)
C19 C20 H20 119.2
C21 C20 H20 119.2
C16 C21 C20 120.13(19)
C16 C21 C24 121.39(17)
C20 C21 C24 118.40(17)
O2 C22 H22A 109.5
O2 C22 H22B 109.5
H22A C22 H22B 109.5
O2 C22 H22C 109.5
H22A C22 H22C 109.5
H22B C22 H22C 109.5
O1 C23 H23A 109.5
O1 C23 H23B 109.5
H23A C23 H23B 109.5
O1 C23 H23C 109.5
H23A C23 H23C 109.5
H23B C23 H23C 109.5
N1 C24 C21 114.68(16)
N1 C24 H24A 108.6
C21 C24 H24A 108.6
N1 C24 H24B 108.6
C21 C24 H24B 108.6
H24A C24 H24B 107.6
N1 C25 C26 112.89(17)
N1 C25 H25A 109.0
C26 C25 H25A 109.0
N1 C25 H25B 109.0
C26 C25 H25B 109.0
H25A C25 H25B 107.8
C31 C26 C27 118.5(2)
C31 C26 C25 119.7(2)
C27 C26 C25 121.8(2)
C26 C27 C28 120.5(2)
C26 C27 H27 119.7
C28 C27 H27 119.7
C27 C28 C29 119.9(3)
C27 C28 H28 120.0
C29 C28 H28 120.0
C30 C29 C28 119.7(2)
C30 C29 H29 120.2
C28 C29 H29 120.2
C29 C30 C31 120.1(3)
C29 C30 H30 119.9
C31 C30 H30 119.9
C26 C31 C30 121.3(3)
C26 C31 H31 119.4
C30 C31 H31 119.4
N1 C32 C33 109.21(15)
N1 C32 C15 110.99(16)
C33 C32 C15 115.40(16)
N1 C32 H32 106.9
C33 C32 H32 106.9
C15 C32 H32 106.9
C38 C33 C34 116.8(2)
C38 C33 C32 122.97(19)
C34 C33 C32 120.17(19)
C35 C34 C33 120.9(2)
C35 C34 H34 119.5
C33 C34 H34 119.5
C36 C35 C34 122.0(2)
C36 C35 H35 119.0
C34 C35 H35 119.0
C37 C36 C35 116.5(2)
C37 C36 C39 121.3(3)
C35 C36 C39 122.2(2)
C36 C37 C38 122.2(2)
C36 C37 H37 118.9
C38 C37 H37 118.9
C37 C38 C33 121.5(2)
C37 C38 H38 119.2
C33 C38 H38 119.2
C36 C39 H39A 109.5
C36 C39 H39B 109.5
H39A C39 H39B 109.5
C36 C39 H39C 109.5
H39A C39 H39C 109.5
H39B C39 H39C 109.5
C24 N1 C25 111.45(16)
C24 N1 C32 110.57(15)
C25 N1 C32 112.02(15)
C19 O1 C23 117.34(18)
C18 O2 C22 117.55(17)

loop_
_geom_bond_atom_site_label_1
_geom_bond_atom_site_label_2
_geom_bond_distance
C1 C14 1.516(3)
C1 C2 1.553(3)
C1 C6 1.571(3)
C1 H1 0.9800
C2 C7 1.530(3)
C2 C3 1.530(3)
C2 H2 0.9800
C3 C4 1.545(3)
C3 H3A 0.9700
C3 H3B 0.9700
C4 C5 1.536(3)
C4 H4A 0.9700
C4 H4B 0.9700
C5 C7 1.520(3)
C5 C6 1.534(3)
C5 H5 0.9800
C6 C8 1.500(3)
C6 H6 0.9800
C7 H7A 0.9700
C7 H7B 0.9700
C8 C9 1.393(3)
C8 C13 1.395(3)
C9 C10 1.374(4)
C9 H9 0.9300
C10 C11 1.375(4)
C10 H10 0.9300
C11 C12 1.380(3)
C11 H11 0.9300
C12 C13 1.394(3)
C12 H12 0.9300
C13 C14 1.484(3)
C14 C15 1.353(2)
C15 C16 1.482(3)
C15 C32 1.522(3)
C16 C21 1.391(3)
C16 C17 1.410(3)
C17 C18 1.370(3)
C17 H17 0.9300
C18 O2 1.367(2)
C18 C19 1.401(3)
C19 O1 1.367(2)
C19 C20 1.370(3)
C20 C21 1.400(3)
C20 H20 0.9300
C21 C24 1.511(3)
C22 O2 1.410(3)
C22 H22A 0.9600
C22 H22B 0.9600
C22 H22C 0.9600
C23 O1 1.416(3)
C23 H23A 0.9600
C23 H23B 0.9600
C23 H23C 0.9600
C24 N1 1.458(2)
C24 H24A 0.9700
C24 H24B 0.9700
C25 N1 1.465(3)
C25 C26 1.505(3)
C25 H25A 0.9700
C25 H25B 0.9700
C26 C31 1.372(3)
C26 C27 1.378(3)
C27 C28 1.380(3)
C27 H27 0.9300
C28 C29 1.383(4)
C28 H28 0.9300
C29 C30 1.360(4)
C29 H29 0.9300
C30 C31 1.375(3)
C30 H30 0.9300
C31 H31 0.9300
C32 N1 1.479(2)
C32 C33 1.512(3)
C32 H32 0.9800
C33 C38 1.374(3)
C33 C34 1.386(3)
C34 C35 1.379(3)
C34 H34 0.9300
C35 C36 1.378(3)
C35 H35 0.9300
C36 C37 1.367(3)
C36 C39 1.503(3)
C37 C38 1.374(3)
C37 H37 0.9300
C38 H38 0.9300
C39 H39A 0.9600
C39 H39B 0.9600
C39 H39C 0.9600

loop_
_geom_torsion_atom_site_label_1
_geom_torsion_atom_site_label_2
_geom_torsion_atom_site_label_3
_geom_torsion_atom_site_label_4
_geom_torsion
C14 C1 C2 C7 -87.8(2)
C6 C1 C2 C7 27.3(2)
C14 C1 C2 C3 166.72(18)
C6 C1 C2 C3 -78.18(19)
C7 C2 C3 C4 -39.6(2)
C1 C2 C3 C4 68.5(2)
C2 C3 C4 C5 5.9(3)
C3 C4 C5 C7 30.2(2)
C3 C4 C5 C6 -74.9(2)
C7 C5 C6 C8 68.2(2)
C4 C5 C6 C8 175.3(2)
C7 C5 C6 C1 -42.6(2)
C4 C5 C6 C1 64.4(2)
C14 C1 C6 C8 17.2(2)
C2 C1 C6 C8 -108.63(18)
C14 C1 C6 C5 135.00(18)
C2 C1 C6 C5 9.2(2)
C4 C5 C7 C2 -53.80(19)
C6 C5 C7 C2 57.89(19)
C3 C2 C7 C5 57.1(2)
C1 C2 C7 C5 -53.1(2)
C5 C6 C8 C9 57.4(3)
C1 C6 C8 C9 168.6(2)
C5 C6 C8 C13 -118.3(2)
C1 C6 C8 C13 -7.1(2)
C13 C8 C9 C10 2.0(4)
C6 C8 C9 C10 -173.4(2)
C8 C9 C10 C11 1.3(4)
C9 C10 C11 C12 -1.9(4)
C10 C11 C12 C13 -0.8(4)
C11 C12 C13 C8 4.1(3)
C11 C12 C13 C14 -178.9(2)
C9 C8 C13 C12 -4.7(3)
C6 C8 C13 C12 171.37(18)
C9 C8 C13 C14 177.69(19)
C6 C8 C13 C14 -6.3(2)
C12 C13 C14 C15 31.9(3)
C8 C13 C14 C15 -150.8(2)
C12 C13 C14 C1 -159.8(2)
C8 C13 C14 C1 17.5(2)
C2 C1 C14 C15 -100.2(2)
C6 C1 C14 C15 146.9(2)
C2 C1 C14 C13 91.8(2)
C6 C1 C14 C13 -21.1(2)
C13 C14 C15 C16 179.91(19)
C1 C14 C15 C16 14.1(3)
C13 C14 C15 C32 6.4(3)
C1 C14 C15 C32 -159.39(19)
C14 C15 C16 C21 -157.3(2)
C32 C15 C16 C21 16.7(3)
C14 C15 C16 C17 29.0(3)
C32 C15 C16 C17 -156.99(18)
C21 C16 C17 C18 0.7(3)
C15 C16 C17 C18 174.54(19)
C16 C17 C18 O2 -177.02(19)
C16 C17 C18 C19 0.3(3)
O2 C18 C19 O1 -2.5(3)
C17 C18 C19 O1 179.93(19)
O2 C18 C19 C20 177.13(19)
C17 C18 C19 C20 -0.5(3)
O1 C19 C20 C21 179.13(19)
C18 C19 C20 C21 -0.4(3)
C17 C16 C21 C20 -1.5(3)
C15 C16 C21 C20 -175.54(19)
C17 C16 C21 C24 175.18(19)
C15 C16 C21 C24 1.2(3)
C19 C20 C21 C16 1.5(3)
C19 C20 C21 C24 -175.4(2)
C16 C21 C24 N1 12.8(3)
C20 C21 C24 N1 -170.44(18)
N1 C25 C26 C31 126.6(2)
N1 C25 C26 C27 -53.4(3)
C31 C26 C27 C28 0.8(3)
C25 C26 C27 C28 -179.2(2)
C26 C27 C28 C29 0.2(4)
C27 C28 C29 C30 -0.8(4)
C28 C29 C30 C31 0.3(4)
C27 C26 C31 C30 -1.2(3)
C25 C26 C31 C30 178.7(2)
C29 C30 C31 C26 0.7(4)
C14 C15 C32 N1 125.80(19)
C16 C15 C32 N1 -48.5(2)
C14 C15 C32 C33 -109.3(2)
C16 C15 C32 C33 76.4(2)
N1 C32 C33 C38 126.5(2)
C15 C32 C33 C38 0.7(3)
N1 C32 C33 C34 -55.7(2)
C15 C32 C33 C34 178.49(17)
C38 C33 C34 C35 -0.1(3)
C32 C33 C34 C35 -178.08(18)
C33 C34 C35 C36 -1.0(3)
C34 C35 C36 C37 1.1(3)
C34 C35 C36 C39 -179.1(2)
C35 C36 C37 C38 -0.1(4)
C39 C36 C37 C38 -179.9(2)
C36 C37 C38 C33 -1.0(4)
C34 C33 C38 C37 1.1(3)
C32 C33 C38 C37 179.0(2)
C21 C24 N1 C25 81.0(2)
C21 C24 N1 C32 -44.3(2)
C26 C25 N1 C24 176.54(16)
C26 C25 N1 C32 -59.0(2)
C33 C32 N1 C24 -65.5(2)
C15 C32 N1 C24 62.9(2)
C33 C32 N1 C25 169.57(15)
C15 C32 N1 C25 -62.1(2)
C20 C19 O1 C23 -7.6(3)
C18 C19 O1 C23 171.95(19)
C17 C18 O2 C22 5.7(3)
C19 C18 O2 C22 -171.8(2)
